data_4104416
loop_
_publ_author_name
'Matthew M. Coulter'
'Peter K. Dornan'
'Vy M. Dong'

_publ_section_title
;
 Rh-Catalyzed Intramolecular Olefin Hydroacylation: Enantioselective
 Synthesis of Seven- and Eight-Membered Heterocycles
;
_journal_name_full 'Journal of the American Chemical Society'
_journal_page_first 6932
_journal_page_last 6933
_journal_paper_doi 10.1021/ja901915u
_journal_volume 131
_journal_year 2009
_chemical_absolute_configuration ad
_chemical_formula_moiety 'C12 H14 O2 S'
_chemical_formula_sum 'C12 H14 O2 S'
_chemical_formula_weight 222.29
_chemical_name_systematic
; 
 ? 
;
_space_group_IT_number 4
_symmetry_cell_setting monoclinic
_symmetry_space_group_name_Hall 'P 2yb'
_symmetry_space_group_name_H-M 'P 1 21 1'
_atom_sites_solution_hydrogens geom
_atom_sites_solution_primary direct
_atom_sites_solution_secondary difmap
_audit_creation_method SHELXL-97
_cell_angle_alpha 90.00
_cell_angle_beta 106.366(4)
_cell_angle_gamma 90.00
_cell_formula_units_Z 2
_cell_length_a 8.4040(9)
_cell_length_b 5.9967(6)
_cell_length_c 11.1389(10)
_cell_measurement_reflns_used 2996
_cell_measurement_temperature 150(1)
_cell_measurement_theta_max 27.5
_cell_measurement_theta_min 2.7
_cell_volume 538.61(9)
_computing_cell_refinement 'Denzo-SMN (Otwinowski & Minor, 1997)'
_computing_data_collection 'Collect (Nonius B.V., 1997-2002)'
_computing_data_reduction Denzo-SMN
_computing_molecular_graphics 'PLATON (Spek, 2003)'
_computing_publication_material 'SHELXTL V6.1'
_computing_structure_refinement 'SHELXTL V6.1 (Sheldrick, 2008)'
_computing_structure_solution 'SIR-92 (Altomare et al., 1994)'
_diffrn_ambient_temperature 150(2)
_diffrn_detector_area_resol_mean 9
_diffrn_measured_fraction_theta_full 0.982
_diffrn_measured_fraction_theta_max 0.982
_diffrn_measurement_device_type 'Nonius KappaCCD'
_diffrn_measurement_method '\f scans and \w scans'
_diffrn_radiation_monochromator graphite
_diffrn_radiation_source 'fine-focus sealed tube'
_diffrn_radiation_type MoK\a
_diffrn_radiation_wavelength 0.71073
_diffrn_reflns_av_R_equivalents 0.0327
_diffrn_reflns_av_sigmaI/netI 0.0636
_diffrn_reflns_limit_h_max 10
_diffrn_reflns_limit_h_min -10
_diffrn_reflns_limit_k_max 6
_diffrn_reflns_limit_k_min -7
_diffrn_reflns_limit_l_max 14
_diffrn_reflns_limit_l_min -9
_diffrn_reflns_number 2996
_diffrn_reflns_theta_full 27.52
_diffrn_reflns_theta_max 27.52
_diffrn_reflns_theta_min 2.70
_diffrn_standards_number 0
_exptl_absorpt_coefficient_mu 0.276
_exptl_absorpt_correction_T_max 0.982
_exptl_absorpt_correction_T_min 0.916
_exptl_absorpt_correction_type multi-scan
_exptl_absorpt_process_details
;
multi-scan from symmetry-related measurements 
 Sortav (Blessing 1995)
;
_exptl_crystal_colour colourless
_exptl_crystal_density_diffrn 1.371
_exptl_crystal_density_method 'not measured'
_exptl_crystal_description plate
_exptl_crystal_F_000 236
_exptl_crystal_size_max 0.22
_exptl_crystal_size_mid 0.22
_exptl_crystal_size_min 0.08
_refine_diff_density_max 0.365
_refine_diff_density_min -0.243
_refine_diff_density_rms 0.057
_refine_ls_abs_structure_details 'Flack H D (1983), Acta Cryst. A39, 876-881'
_refine_ls_abs_structure_Flack 0.33(13)
_refine_ls_extinction_method none
_refine_ls_goodness_of_fit_ref 1.063
_refine_ls_hydrogen_treatment constr
_refine_ls_matrix_type full
_refine_ls_number_parameters 137
_refine_ls_number_reflns 2087
_refine_ls_number_restraints 1
_refine_ls_restrained_S_all 1.063
_refine_ls_R_factor_all 0.0665
_refine_ls_R_factor_gt 0.0457
_refine_ls_shift/su_max 0.000
_refine_ls_shift/su_mean 0.000
_refine_ls_structure_factor_coef Fsqd
_refine_ls_weighting_details 'calc w=1/[\s^2^(Fo^2^)+(0.0318P)^2^+0.3215P] where P=(Fo^2^+2Fc^2^)/3'
_refine_ls_weighting_scheme calc
_refine_ls_wR_factor_gt 0.0979
_refine_ls_wR_factor_ref 0.1103
_reflns_number_gt 1715
_reflns_number_total 2087
_reflns_threshold_expression I>2\s(I)
_cod_data_source_file ja901915u_si_001.cif
_cod_data_source_block k0914
_cod_original_sg_symbol_H-M 'P 21'
_cod_database_code 4104416

loop_
_symmetry_equiv_pos_as_xyz
'x, y, z'
'-x, y+1/2, -z'

loop_
_atom_site_label
_atom_site_type_symbol
_atom_site_fract_x
_atom_site_fract_y
_atom_site_fract_z
_atom_site_U_iso_or_equiv
_atom_site_adp_type
_atom_site_occupancy
_atom_site_symmetry_multiplicity
_atom_site_calc_flag
_atom_site_refinement_flags
S1 S 0.83047(9) 0.09989(15) 0.41937(7) 0.0309(2) Uani 1 1 d .
O1 O 0.9110(3) 0.2109(4) 0.5425(2) 0.0393(6) Uani 1 1 d .
O2 O 0.3873(3) -0.0583(5) 0.0823(3) 0.0539(8) Uani 1 1 d .
C1 C 0.9486(4) 0.1956(6) 0.3149(3) 0.0315(7) Uani 1 1 d .
H1A H 0.9887 0.3484 0.3403 0.038 Uiso 1 1 calc R
H1B H 1.0475 0.0989 0.3275 0.038 Uiso 1 1 calc R
C2 C 0.8576(4) 0.1988(6) 0.1754(3) 0.0302(7) Uani 1 1 d .
H2A H 0.9327 0.2636 0.1303 0.036 Uiso 1 1 calc R
H2B H 0.7609 0.2996 0.1622 0.036 Uiso 1 1 calc R
C3 C 0.7960(4) -0.0282(6) 0.1158(3) 0.0333(8) Uani 1 1 d .
H3A H 0.7392 -0.0009 0.0253 0.040 Uiso 1 1 calc R
C4 C 0.6698(4) -0.1431(6) 0.1722(3) 0.0346(8) Uani 1 1 d .
H4A H 0.6386 -0.2881 0.1295 0.041 Uiso 1 1 calc R
H4B H 0.7246 -0.1747 0.2615 0.041 Uiso 1 1 calc R
C5 C 0.5147(4) -0.0132(7) 0.1632(3) 0.0365(8) Uani 1 1 d .
C6 C 0.5111(4) 0.1823(6) 0.2487(3) 0.0323(8) Uani 1 1 d .
C7 C 0.3630(5) 0.3061(7) 0.2188(4) 0.0458(10) Uani 1 1 d .
H7A H 0.2711 0.2565 0.1530 0.055 Uiso 1 1 calc R
C8 C 0.3486(5) 0.4989(8) 0.2832(4) 0.0523(11) Uani 1 1 d .
H8A H 0.2470 0.5791 0.2621 0.063 Uiso 1 1 calc R
C9 C 0.4815(5) 0.5749(9) 0.3781(4) 0.0514(10) Uani 1 1 d .
H9A H 0.4730 0.7104 0.4201 0.062 Uiso 1 1 calc R
C10 C 0.6271(5) 0.4529(6) 0.4118(3) 0.0380(9) Uani 1 1 d .
H10A H 0.7178 0.5048 0.4777 0.046 Uiso 1 1 calc R
C11 C 0.6427(4) 0.2548(6) 0.3504(3) 0.0302(8) Uani 1 1 d .
C12 C 0.9402(5) -0.1864(6) 0.1224(4) 0.0417(9) Uani 1 1 d .
H12A H 0.8992 -0.3201 0.0726 0.062 Uiso 1 1 calc R
H12B H 0.9917 -0.2292 0.2096 0.062 Uiso 1 1 calc R
H12C H 1.0225 -0.1118 0.0891 0.062 Uiso 1 1 calc R

loop_
_atom_site_aniso_label
_atom_site_aniso_U_11
_atom_site_aniso_U_22
_atom_site_aniso_U_33
_atom_site_aniso_U_23
_atom_site_aniso_U_13
_atom_site_aniso_U_12
S1 0.0319(4) 0.0305(4) 0.0278(4) 0.0002(4) 0.0045(3) -0.0004(4)
O1 0.0427(14) 0.0432(15) 0.0276(12) -0.0014(11) 0.0028(10) -0.0063(13)
O2 0.0400(15) 0.058(2) 0.0504(17) -0.0020(15) -0.0085(13) -0.0076(15)
C1 0.0282(16) 0.0321(18) 0.0345(18) -0.0018(15) 0.0096(14) -0.0057(15)
C2 0.0315(17) 0.0270(17) 0.0330(18) 0.0037(15) 0.0107(14) 0.0031(16)
C3 0.0370(18) 0.0312(19) 0.0304(18) 0.0029(15) 0.0073(14) 0.0047(18)
C4 0.041(2) 0.0231(17) 0.037(2) -0.0037(14) 0.0064(16) -0.0018(16)
C5 0.0336(18) 0.039(2) 0.0336(18) 0.0064(16) 0.0032(15) -0.0072(17)
C6 0.0282(16) 0.036(2) 0.0326(17) 0.0062(14) 0.0076(13) 0.0030(15)
C7 0.035(2) 0.055(3) 0.049(2) 0.016(2) 0.0161(18) 0.010(2)
C8 0.047(2) 0.058(3) 0.061(3) 0.021(2) 0.030(2) 0.026(2)
C9 0.072(3) 0.043(2) 0.051(2) 0.007(2) 0.037(2) 0.014(3)
C10 0.049(2) 0.034(2) 0.0353(19) -0.0004(16) 0.0183(16) 0.002(2)
C11 0.0339(18) 0.030(2) 0.0289(17) 0.0046(14) 0.0120(14) 0.0041(15)
C12 0.052(2) 0.032(2) 0.042(2) -0.0018(16) 0.0157(18) 0.0062(19)

loop_
_atom_type_symbol
_atom_type_description
_atom_type_scat_dispersion_real
_atom_type_scat_dispersion_imag
_atom_type_scat_source
C C 0.0033 0.0016 'International Tables Vol C Tables 4.2.6.8 and 6.1.1.4'
H H 0.0000 0.0000 'International Tables Vol C Tables 4.2.6.8 and 6.1.1.4'
O O 0.0106 0.0060 'International Tables Vol C Tables 4.2.6.8 and 6.1.1.4'
S S 0.1246 0.1234 'International Tables Vol C Tables 4.2.6.8 and 6.1.1.4'

loop_
_geom_angle_atom_site_label_1
_geom_angle_atom_site_label_2
_geom_angle_atom_site_label_3
_geom_angle
O1 S1 C11 105.98(15)
O1 S1 C1 104.89(15)
C11 S1 C1 97.74(16)
C2 C1 S1 116.6(2)
C1 C2 C3 116.0(3)
C12 C3 C2 111.3(3)
C12 C3 C4 109.4(3)
C2 C3 C4 114.0(3)
C5 C4 C3 115.2(3)
O2 C5 C4 120.0(4)
O2 C5 C6 117.8(3)
C4 C5 C6 122.1(3)
C7 C6 C11 118.0(3)
C7 C6 C5 115.6(3)
C11 C6 C5 126.4(3)
C8 C7 C6 121.2(4)
C9 C8 C7 120.2(4)
C8 C9 C10 119.7(4)
C9 C10 C11 121.1(4)
C10 C11 C6 119.7(3)
C10 C11 S1 114.9(3)
C6 C11 S1 125.2(3)

loop_
_geom_bond_atom_site_label_1
_geom_bond_atom_site_label_2
_geom_bond_distance
S1 O1 1.503(2)
S1 C11 1.805(3)
S1 C1 1.822(3)
O2 C5 1.220(4)
C1 C2 1.526(5)
C2 C3 1.539(5)
C3 C12 1.525(5)
C3 C4 1.539(5)
C4 C5 1.498(5)
C5 C6 1.516(5)
C6 C7 1.407(5)
C6 C11 1.410(5)
C7 C8 1.384(6)
C8 C9 1.381(6)
C9 C10 1.384(5)
C10 C11 1.395(5)
